data_4346418
loop_
_publ_author_name
'Plikhta, Andriy'
'P\"othig, Alexander'
'Herdtweck, Eberhardt'
'Rieger, Bernhard'

_publ_section_title
;
 Toward new organometallic architectures: synthesis of carbene-centered
 rhodium and palladium bisphosphine complexes. stability and reactivity of
 [PC(BIm)PRh(L)][PF6] pincers.
;
_journal_issue 19
_journal_name_full 'Inorganic chemistry'
_journal_page_first 9517
_journal_page_last 9528
_journal_paper_doi 10.1021/acs.inorgchem.5b01428
_journal_volume 54
_journal_year 2015
_chemical_formula_moiety 'C34 H28 N2 O P2 Rh, F6 P'
_chemical_formula_sum 'C34 H28 F6 N2 O P3 Rh'
_chemical_formula_weight 790.40
_space_group_IT_number 2
_space_group_name_Hall '-P 1'
_space_group_name_H-M_alt 'P -1'
_symmetry_cell_setting triclinic
_symmetry_Int_Tables_number 2
_symmetry_space_group_name_Hall '-P 1'
_symmetry_space_group_name_H-M 'P -1'
_atom_sites_solution_hydrogens geom
_atom_sites_solution_primary direct
_atom_sites_solution_secondary difmap
_cell_angle_alpha 99.828(2)
_cell_angle_beta 94.714(2)
_cell_angle_gamma 94.948(2)
_cell_formula_units_Z 2
_cell_length_a 11.0952(5)
_cell_length_b 11.8453(5)
_cell_length_c 12.5833(6)
_cell_measurement_reflns_used 9506
_cell_measurement_temperature 123(1)
_cell_measurement_theta_max 25.39
_cell_measurement_theta_min 1.65
_cell_volume 1615.50(13)
_computing_cell_refinement 'SAINT (Bruker, 2008b)'
_computing_data_collection 'APEX II Control Software (Bruker, 2008a)'
_computing_data_reduction 'SAINT (Bruker, 2008b)'
_computing_molecular_graphics 'PLATON (Spek, 2010)'
_computing_publication_material 'PLATON (Spek, 2010)'
_computing_structure_refinement 'SHELXL97 (Sheldrick, 1998)'
_computing_structure_solution 'SIR92 (Altomare, 1994)'
_diffrn_ambient_temperature 123(1)
_diffrn_detector ' CCD plate '
_diffrn_detector_area_resol_mean 16
_diffrn_measured_fraction_theta_full 0.996
_diffrn_measured_fraction_theta_max 0.996
_diffrn_measurement_device ' \k-geometry diffractometer '
_diffrn_measurement_device_type ' Bruker APEX-II CCD '
_diffrn_measurement_method ' phi- and omega-rotation '
_diffrn_radiation_monochromator graphite
_diffrn_radiation_source 'rotating anode FR591'
_diffrn_radiation_type 'Mo K\a'
_diffrn_radiation_wavelength 0.71073
_diffrn_reflns_av_R_equivalents 0.0287
_diffrn_reflns_av_sigmaI/netI 0.0143
_diffrn_reflns_limit_h_max 13
_diffrn_reflns_limit_h_min -13
_diffrn_reflns_limit_k_max 14
_diffrn_reflns_limit_k_min -14
_diffrn_reflns_limit_l_max 15
_diffrn_reflns_limit_l_min -15
_diffrn_reflns_number 45951
_diffrn_reflns_theta_full 25.39
_diffrn_reflns_theta_max 25.39
_diffrn_reflns_theta_min 1.65
_diffrn_standards_decay_% 0
_exptl_absorpt_coefficient_mu 0.744
_exptl_absorpt_correction_T_max 0.7452
_exptl_absorpt_correction_T_min 0.6441
_exptl_absorpt_correction_type multi-scan
_exptl_absorpt_process_details 'SADABS, Bruker, 2008b'
_exptl_crystal_colour yellow
_exptl_crystal_density_diffrn 1.625
_exptl_crystal_density_meas ?
_exptl_crystal_density_method none
_exptl_crystal_description fragment
_exptl_crystal_F_000 796
_exptl_crystal_size_max 0.51
_exptl_crystal_size_mid 0.15
_exptl_crystal_size_min 0.13
_refine_diff_density_max 0.442
_refine_diff_density_min -0.203
_refine_diff_density_rms 0.048
_refine_ls_goodness_of_fit_ref 1.056
_refine_ls_hydrogen_treatment constr
_refine_ls_matrix_type full
_refine_ls_number_parameters 424
_refine_ls_number_reflns 5924
_refine_ls_number_restraints 0
_refine_ls_restrained_S_all 1.056
_refine_ls_R_factor_all 0.0186
_refine_ls_R_factor_gt 0.0180
_refine_ls_shift/su_max 0.001
_refine_ls_shift/su_mean 0.000
_refine_ls_structure_factor_coef Fsqd
_refine_ls_weighting_details 'w=1/[\s^2^(Fo^2^)+(0.0200P)^2^+1.1207P] where P=(Fo^2^+2Fc^2^)/3'
_refine_ls_weighting_scheme sigma
_refine_ls_wR_factor_gt 0.0466
_refine_ls_wR_factor_ref 0.0470
_reflns_number_gt 5778
_reflns_number_total 5924
_reflns_threshold_expression I>2\s(I)
_cod_data_source_file ic5b01428_si_002.cif
_cod_data_source_block 8
_cod_depositor_comments
;
The following automatic conversions were performed:

data item '_symmetry_cell_setting' value 'Triclinic' was changed to
'triclinic' in accordance with the
/home/saulius/struct/COD-crude-data/automatic-downloads/DataCite-retrospective/ACS/depositions/lib/dictionaries/cif_core.dic
dictionary named 'cif_core.dic' version 2.4.2 last updated on
2011-04-26.

data item '_exptl_crystal_density_meas' value 'none' was changed to
'?' -- the value is perceived as not measured.

Automatic conversion script
Id: cif_fix_values 6909 2019-04-08 15:41:33Z antanas 
;
_cod_database_code 4346418

loop_
_symmetry_equiv_pos_site_id
_symmetry_equiv_pos_as_xyz
1 x,y,z
2 -x,-y,-z

loop_
_atom_site_aniso_label
_atom_site_aniso_U_11
_atom_site_aniso_U_22
_atom_site_aniso_U_33
_atom_site_aniso_U_23
_atom_site_aniso_U_13
_atom_site_aniso_U_12
Rh1 0.0138(1) 0.0147(1) 0.0149(1) 0.0022(1) 0.0027(1) -0.0011(1)
P1 0.0158(2) 0.0148(2) 0.0148(2) 0.0019(1) 0.0022(1) 0.0003(1)
P2 0.0145(2) 0.0162(2) 0.0154(2) 0.0033(1) 0.0018(1) -0.0002(1)
O1 0.0453(8) 0.0377(8) 0.0383(8) -0.0017(6) 0.0129(6) -0.0245(7)
N1 0.0156(6) 0.0151(6) 0.0168(6) 0.0029(5) 0.0028(5) 0.0004(5)
N2 0.0168(6) 0.0155(6) 0.0160(6) 0.0030(5) 0.0031(5) -0.0002(5)
C1 0.0258(8) 0.0264(9) 0.0182(8) 0.0013(6) 0.0052(6) -0.0006(7)
C2 0.0164(7) 0.0169(7) 0.0152(7) 0.0039(6) 0.0007(6) 0.0019(6)
C3 0.0205(7) 0.0164(7) 0.0168(7) 0.0018(6) 0.0047(6) -0.0007(6)
C4 0.0153(7) 0.0145(7) 0.0192(7) 0.0048(6) -0.0005(6) 0.0010(5)
C5 0.0180(7) 0.0203(8) 0.0226(8) 0.0075(6) 0.0045(6) 0.0033(6)
C6 0.0168(7) 0.0206(8) 0.0309(9) 0.0104(7) 0.0032(6) -0.0014(6)
C7 0.0212(8) 0.0164(8) 0.0262(8) 0.0056(6) -0.0029(6) -0.0022(6)
C8 0.0220(8) 0.0162(7) 0.0194(7) 0.0040(6) -0.0009(6) 0.0015(6)
C9 0.0156(7) 0.0164(7) 0.0187(7) 0.0065(6) 0.0008(6) 0.0010(6)
C10 0.0186(7) 0.0167(7) 0.0156(7) 0.0028(6) 0.0038(6) 0.0002(6)
C11 0.0219(8) 0.0166(7) 0.0179(7) 0.0010(6) -0.0003(6) 0.0040(6)
C12 0.0218(8) 0.0273(9) 0.0233(8) 0.0012(7) 0.0025(6) 0.0034(6)
C13 0.0214(8) 0.0328(10) 0.0316(9) -0.0013(7) -0.0038(7) 0.0040(7)
C14 0.0329(9) 0.0318(9) 0.0228(9) -0.0022(7) -0.0075(7) 0.0074(7)
C15 0.0371(10) 0.0344(10) 0.0189(8) 0.0035(7) 0.0025(7) 0.0042(8)
C16 0.0246(8) 0.0269(9) 0.0212(8) 0.0026(7) 0.0023(6) 0.0001(7)
C17 0.0175(7) 0.0149(7) 0.0217(8) 0.0020(6) 0.0012(6) 0.0000(6)
C18 0.0224(8) 0.0238(8) 0.0262(8) 0.0078(7) 0.0064(6) 0.0026(6)
C19 0.0282(9) 0.0261(9) 0.0350(10) 0.0150(7) 0.0056(7) 0.0036(7)
C20 0.0281(9) 0.0213(8) 0.0441(11) 0.0098(8) 0.0071(8) 0.0076(7)
C21 0.0375(10) 0.0285(9) 0.0380(10) 0.0067(8) 0.0160(8) 0.0131(8)
C22 0.0347(9) 0.0253(9) 0.0250(8) 0.0069(7) 0.0101(7) 0.0087(7)
C23 0.0153(7) 0.0202(7) 0.0165(7) 0.0048(6) 0.0041(6) 0.0015(6)
C24 0.0222(8) 0.0221(8) 0.0178(7) 0.0023(6) 0.0026(6) 0.0008(6)
C25 0.0315(9) 0.0215(8) 0.0241(8) 0.0033(7) 0.0040(7) 0.0074(7)
C26 0.0263(8) 0.0311(9) 0.0252(9) 0.0058(7) 0.0003(7) 0.0107(7)
C27 0.0253(8) 0.0303(9) 0.0252(9) 0.0024(7) -0.0053(7) 0.0026(7)
C28 0.0237(8) 0.0203(8) 0.0234(8) 0.0020(6) -0.0012(6) 0.0009(6)
C29 0.0165(7) 0.0219(8) 0.0190(7) 0.0076(6) 0.0042(6) 0.0046(6)
C30 0.0229(8) 0.0249(8) 0.0248(8) 0.0044(7) 0.0056(6) 0.0039(6)
C31 0.0327(9) 0.0300(9) 0.0241(8) 0.0054(7) 0.0081(7) 0.0111(7)
C32 0.0296(9) 0.0368(10) 0.0313(9) 0.0162(8) 0.0159(7) 0.0126(8)
C33 0.0230(8) 0.0338(10) 0.0382(10) 0.0131(8) 0.0094(7) -0.0003(7)
C34 0.0221(8) 0.0255(8) 0.0256(8) 0.0052(7) 0.0033(6) 0.0007(6)
P3 0.0197(2) 0.0251(2) 0.0179(2) 0.0010(2) 0.0017(2) 0.0000(2)
F1 0.0331(6) 0.0415(6) 0.0256(5) -0.0098(5) 0.0037(4) -0.0015(5)
F2 0.0422(6) 0.0288(6) 0.0383(6) 0.0096(5) 0.0008(5) 0.0035(5)
F3 0.0198(5) 0.0325(5) 0.0314(5) -0.0026(4) -0.0006(4) 0.0013(4)
F4 0.0220(5) 0.0436(6) 0.0318(5) 0.0085(5) 0.0024(4) -0.0060(4)
F5 0.0274(5) 0.0361(6) 0.0289(5) 0.0123(4) 0.0008(4) 0.0000(4)
F6 0.0318(5) 0.0350(6) 0.0209(5) 0.0007(4) 0.0050(4) 0.0077(4)

loop_
_atom_site_label
_atom_site_type_symbol
_atom_site_thermal_displace_type
_atom_site_fract_x
_atom_site_fract_y
_atom_site_fract_z
_atom_site_occupancy
_atom_site_U_iso_or_equiv
_atom_site_calc_flag
_atom_site_refinement_flags
Rh1 Rh Uani 0.42565(1) 0.21186(1) 0.05196(1) 1.000 0.0146(1) . .
P1 P Uani 0.33911(3) 0.27393(3) 0.20872(3) 1.000 0.0153(1) . .
P2 P Uani 0.41933(3) 0.12054(3) -0.12618(3) 1.000 0.0154(1) . .
O1 O Uani 0.62224(13) 0.40935(12) 0.06583(11) 1.000 0.0427(5) . .
N1 N Uani 0.21599(11) 0.07065(10) 0.11907(10) 1.000 0.0158(3) . .
N2 N Uani 0.27372(11) -0.01307(11) -0.03312(10) 1.000 0.0161(3) . .
C1 C Uani 0.54830(15) 0.33471(14) 0.06001(13) 1.000 0.0238(5) . .
C2 C Uani 0.29750(13) 0.08090(13) 0.04622(12) 1.000 0.0161(4) . .
C3 C Uani 0.22012(14) 0.15505(13) 0.21852(12) 1.000 0.0180(4) . .
C4 C Uani 0.13818(13) -0.03052(12) 0.08603(12) 1.000 0.0163(4) . .
C5 C Uani 0.03929(13) -0.07724(13) 0.13153(13) 1.000 0.0197(4) . .
C6 C Uani -0.01793(14) -0.18170(13) 0.07559(13) 1.000 0.0222(5) . .
C7 C Uani 0.02234(14) -0.23793(13) -0.02024(13) 1.000 0.0216(5) . .
C8 C Uani 0.12039(14) -0.19144(13) -0.06589(13) 1.000 0.0193(4) . .
C9 C Uani 0.17630(13) -0.08530(13) -0.01111(12) 1.000 0.0166(4) . .
C10 C Uani 0.34516(13) -0.02644(13) -0.12610(12) 1.000 0.0170(4) . .
C11 C Uani 0.42341(14) 0.30730(13) 0.34218(12) 1.000 0.0191(4) . .
C12 C Uani 0.54578(15) 0.34918(14) 0.34993(13) 1.000 0.0245(5) . .
C13 C Uani 0.61401(15) 0.37823(16) 0.45016(14) 1.000 0.0297(5) . .
C14 C Uani 0.56082(16) 0.36383(16) 0.54307(14) 1.000 0.0303(5) . .
C15 C Uani 0.43949(17) 0.32172(16) 0.53649(14) 1.000 0.0303(5) . .
C16 C Uani 0.37016(15) 0.29422(14) 0.43678(13) 1.000 0.0246(5) . .
C17 C Uani 0.24821(13) 0.39375(13) 0.19911(12) 1.000 0.0183(4) . .
C18 C Uani 0.24823(14) 0.44671(14) 0.10845(13) 1.000 0.0235(5) . .
C19 C Uani 0.16989(16) 0.52995(15) 0.09548(15) 1.000 0.0285(5) . .
C20 C Uani 0.09120(16) 0.56037(15) 0.17283(15) 1.000 0.0302(5) . .
C21 C Uani 0.09224(17) 0.50966(16) 0.26426(16) 1.000 0.0333(6) . .
C22 C Uani 0.17032(16) 0.42680(15) 0.27765(14) 1.000 0.0273(5) . .
C23 C Uani 0.31156(13) 0.18826(13) -0.20667(12) 1.000 0.0170(4) . .
C24 C Uani 0.30970(14) 0.30760(14) -0.18215(12) 1.000 0.0209(4) . .
C25 C Uani 0.23133(15) 0.36251(14) -0.24359(13) 1.000 0.0254(5) . .
C26 C Uani 0.15481(15) 0.29880(15) -0.32932(14) 1.000 0.0271(5) . .
C27 C Uani 0.15656(15) 0.18056(15) -0.35446(14) 1.000 0.0277(5) . .
C28 C Uani 0.23501(14) 0.12526(14) -0.29388(13) 1.000 0.0230(5) . .
C29 C Uani 0.53780(13) 0.09633(13) -0.21637(12) 1.000 0.0184(4) . .
C30 C Uani 0.51945(15) 0.00816(14) -0.30693(13) 1.000 0.0239(5) . .
C31 C Uani 0.60172(16) 0.00197(15) -0.38473(14) 1.000 0.0281(5) . .
C32 C Uani 0.70215(16) 0.08332(16) -0.37248(14) 1.000 0.0301(5) . .
C33 C Uani 0.72125(16) 0.16976(16) -0.28252(15) 1.000 0.0307(5) . .
C34 C Uani 0.63961(15) 0.17673(14) -0.20395(14) 1.000 0.0244(5) . .
P3 P Uani 0.90593(4) 0.20950(4) 0.39873(3) 1.000 0.0214(1) . .
F1 F Uani 0.88508(9) 0.28599(9) 0.51146(8) 1.000 0.0355(3) . .
F2 F Uani 0.88656(10) 0.31552(9) 0.33790(9) 1.000 0.0362(3) . .
F3 F Uani 0.76275(8) 0.16815(9) 0.37561(8) 1.000 0.0291(3) . .
F4 F Uani 1.04955(9) 0.24830(9) 0.41962(8) 1.000 0.0328(3) . .
F5 F Uani 0.92451(9) 0.10165(9) 0.45778(8) 1.000 0.0303(3) . .
F6 F Uani 0.92703(9) 0.13091(9) 0.28521(8) 1.000 0.0294(3) . .
H31 H Uiso 0.24140 0.11960 0.28240 1.000 0.0220 calc R
H32 H Uiso 0.14010 0.18520 0.22570 1.000 0.0220 calc R
H51 H Uiso 0.01270 -0.03970 0.19700 1.000 0.0240 calc R
H61 H Uiso -0.08650 -0.21620 0.10310 1.000 0.0270 calc R
H71 H Uiso -0.01880 -0.31010 -0.05500 1.000 0.0260 calc R
H81 H Uiso 0.14780 -0.22980 -0.13070 1.000 0.0230 calc R
H101 H Uiso 0.29210 -0.05530 -0.19420 1.000 0.0200 calc R
H102 H Uiso 0.40680 -0.08090 -0.11810 1.000 0.0200 calc R
H121 H Uiso 0.58290 0.35800 0.28600 1.000 0.0290 calc R
H131 H Uiso 0.69700 0.40790 0.45470 1.000 0.0360 calc R
H141 H Uiso 0.60750 0.38280 0.61160 1.000 0.0360 calc R
H151 H Uiso 0.40350 0.31160 0.60060 1.000 0.0360 calc R
H161 H Uiso 0.28670 0.26660 0.43290 1.000 0.0300 calc R
H181 H Uiso 0.30210 0.42590 0.05520 1.000 0.0280 calc R
H191 H Uiso 0.17040 0.56590 0.03350 1.000 0.0340 calc R
H201 H Uiso 0.03640 0.61600 0.16330 1.000 0.0360 calc R
H211 H Uiso 0.03920 0.53180 0.31800 1.000 0.0400 calc R
H221 H Uiso 0.17080 0.39240 0.34060 1.000 0.0330 calc R
H241 H Uiso 0.36220 0.35140 -0.12330 1.000 0.0250 calc R
H251 H Uiso 0.23030 0.44370 -0.22670 1.000 0.0310 calc R
H261 H Uiso 0.10100 0.33630 -0.37100 1.000 0.0330 calc R
H271 H Uiso 0.10390 0.13710 -0.41340 1.000 0.0330 calc R
H281 H Uiso 0.23650 0.04420 -0.31200 1.000 0.0280 calc R
H301 H Uiso 0.45080 -0.04750 -0.31540 1.000 0.0290 calc R
H311 H Uiso 0.58930 -0.05800 -0.44640 1.000 0.0340 calc R
H321 H Uiso 0.75780 0.07940 -0.42620 1.000 0.0360 calc R
H331 H Uiso 0.79050 0.22480 -0.27410 1.000 0.0370 calc R
H341 H Uiso 0.65330 0.23620 -0.14200 1.000 0.0290 calc R

loop_
_atom_type_symbol
_atom_type_description
_atom_type_scat_dispersion_real
_atom_type_scat_dispersion_imag
_atom_type_scat_source
Rh Rh -1.1178 0.9187 'International Tables Vol C Tables 4.2.6.8 and 6.1.1.4'
P P 0.1023 0.0942 'International Tables Vol C Tables 4.2.6.8 and 6.1.1.4'
O O 0.0106 0.0060 'International Tables Vol C Tables 4.2.6.8 and 6.1.1.4'
N N 0.0061 0.0033 'International Tables Vol C Tables 4.2.6.8 and 6.1.1.4'
F F 0.0171 0.0103 'International Tables Vol C Tables 4.2.6.8 and 6.1.1.4'
H H 0.0000 0.0000 'International Tables Vol C Tables 4.2.6.8 and 6.1.1.4'
C C 0.0033 0.0016 'International Tables Vol C Tables 4.2.6.8 and 6.1.1.4'

loop_
_geom_angle_atom_site_label_1
_geom_angle_atom_site_label_2
_geom_angle_atom_site_label_3
_geom_angle
_geom_angle_publ_flag
P1 Rh1 P2 153.52(1) yes
P1 Rh1 C1 99.52(5) yes
P1 Rh1 C2 79.98(4) yes
P2 Rh1 C1 102.37(5) yes
P2 Rh1 C2 78.40(4) yes
C1 Rh1 C2 178.80(7) yes
Rh1 P1 C3 105.14(5) yes
Rh1 P1 C11 123.64(5) yes
Rh1 P1 C17 113.08(5) yes
C3 P1 C11 104.60(7) yes
C3 P1 C17 101.90(7) yes
C11 P1 C17 106.02(7) yes
Rh1 P2 C10 103.92(5) yes
Rh1 P2 C23 107.56(5) yes
Rh1 P2 C29 131.88(5) yes
C10 P2 C23 105.44(7) yes
C10 P2 C29 104.06(7) yes
C23 P2 C29 101.63(7) yes
F5 P3 F6 89.23(6) yes
F4 P3 F6 89.47(6) yes
F2 P3 F4 90.49(6) yes
F1 P3 F2 90.71(6) yes
F1 P3 F3 90.70(6) yes
F1 P3 F4 90.61(6) yes
F1 P3 F5 90.19(6) yes
F1 P3 F6 179.41(6) yes
F2 P3 F3 89.88(6) yes
F3 P3 F4 178.63(6) yes
F2 P3 F5 178.99(6) yes
F2 P3 F6 89.88(6) yes
F4 P3 F5 89.97(6) yes
F3 P3 F5 89.64(6) yes
F3 P3 F6 89.22(5) yes
C3 N1 C4 128.35(12) yes
C2 N1 C4 110.34(12) yes
C2 N1 C3 121.24(12) yes
C2 N2 C9 110.51(12) yes
C2 N2 C10 120.33(13) yes
C9 N2 C10 129.15(13) yes
Rh1 C1 O1 179.37(15) yes
Rh1 C2 N1 126.69(11) yes
Rh1 C2 N2 126.40(11) yes
N1 C2 N2 106.90(13) yes
P1 C3 N1 106.60(10) yes
N1 C4 C5 131.88(14) yes
N1 C4 C9 106.30(12) yes
C5 C4 C9 121.82(14) no
C4 C5 C6 116.13(14) no
C5 C6 C7 121.97(14) no
C6 C7 C8 122.01(15) no
C7 C8 C9 116.10(14) no
C4 C9 C8 121.93(14) no
N2 C9 C4 105.94(13) yes
N2 C9 C8 132.13(14) yes
P2 C10 N2 104.86(10) yes
C12 C11 C16 119.04(14) no
P1 C11 C12 118.26(12) yes
P1 C11 C16 122.70(12) yes
C11 C12 C13 120.70(15) no
C12 C13 C14 119.80(16) no
C13 C14 C15 120.10(16) no
C14 C15 C16 120.45(16) no
C11 C16 C15 119.91(16) no
C18 C17 C22 119.16(15) no
P1 C17 C18 120.17(11) yes
P1 C17 C22 120.45(12) yes
C17 C18 C19 120.39(15) no
C18 C19 C20 119.96(16) no
C19 C20 C21 120.00(17) no
C20 C21 C22 120.24(17) no
C17 C22 C21 120.23(16) no
P2 C23 C24 118.64(11) yes
P2 C23 C28 122.09(12) yes
C24 C23 C28 119.22(14) no
C23 C24 C25 120.25(14) no
C24 C25 C26 119.96(16) no
C25 C26 C27 120.12(16) no
C26 C27 C28 120.23(16) no
C23 C28 C27 120.20(15) no
P2 C29 C30 120.44(12) yes
P2 C29 C34 119.21(12) yes
C30 C29 C34 119.65(14) no
C29 C30 C31 119.91(15) no
C30 C31 C32 120.09(16) no
C31 C32 C33 120.13(16) no
C32 C33 C34 120.30(17) no
C29 C34 C33 119.90(16) no
P1 C3 H32 110.00 no
P1 C3 H31 110.00 no
N1 C3 H32 110.00 no
H31 C3 H32 109.00 no
N1 C3 H31 110.00 no
C6 C5 H51 122.00 no
C4 C5 H51 122.00 no
C5 C6 H61 119.00 no
C7 C6 H61 119.00 no
C6 C7 H71 119.00 no
C8 C7 H71 119.00 no
C7 C8 H81 122.00 no
C9 C8 H81 122.00 no
P2 C10 H101 111.00 no
P2 C10 H102 111.00 no
N2 C10 H101 111.00 no
N2 C10 H102 111.00 no
H101 C10 H102 109.00 no
C11 C12 H121 120.00 no
C13 C12 H121 120.00 no
C12 C13 H131 120.00 no
C14 C13 H131 120.00 no
C13 C14 H141 120.00 no
C15 C14 H141 120.00 no
C14 C15 H151 120.00 no
C16 C15 H151 120.00 no
C11 C16 H161 120.00 no
C15 C16 H161 120.00 no
C19 C18 H181 120.00 no
C17 C18 H181 120.00 no
C18 C19 H191 120.00 no
C20 C19 H191 120.00 no
C21 C20 H201 120.00 no
C19 C20 H201 120.00 no
C20 C21 H211 120.00 no
C22 C21 H211 120.00 no
C17 C22 H221 120.00 no
C21 C22 H221 120.00 no
C25 C24 H241 120.00 no
C23 C24 H241 120.00 no
C26 C25 H251 120.00 no
C24 C25 H251 120.00 no
C25 C26 H261 120.00 no
C27 C26 H261 120.00 no
C26 C27 H271 120.00 no
C28 C27 H271 120.00 no
C23 C28 H281 120.00 no
C27 C28 H281 120.00 no
C29 C30 H301 120.00 no
C31 C30 H301 120.00 no
C30 C31 H311 120.00 no
C32 C31 H311 120.00 no
C31 C32 H321 120.00 no
C33 C32 H321 120.00 no
C32 C33 H331 120.00 no
C34 C33 H331 120.00 no
C29 C34 H341 120.00 no
C33 C34 H341 120.00 no

loop_
_geom_bond_atom_site_label_1
_geom_bond_atom_site_label_2
_geom_bond_distance
_geom_bond_publ_flag
Rh1 P1 2.3003(4) yes
Rh1 P2 2.3093(4) yes
Rh1 C1 1.8882(17) yes
Rh1 C2 1.9994(15) yes
P1 C3 1.8726(16) yes
P1 C11 1.8174(15) yes
P1 C17 1.8253(16) yes
P2 C10 1.8606(16) yes
P2 C23 1.8283(15) yes
P2 C29 1.8158(15) yes
P3 F6 1.6126(11) yes
P3 F3 1.6092(10) yes
P3 F1 1.5931(11) yes
P3 F2 1.5990(12) yes
P3 F4 1.6072(11) yes
P3 F5 1.6034(12) yes
O1 C1 1.142(2) yes
N1 C2 1.3521(19) yes
N1 C3 1.4571(19) yes
N1 C4 1.3953(19) yes
N2 C10 1.4605(19) yes
N2 C2 1.354(2) yes
N2 C9 1.396(2) yes
C4 C9 1.398(2) no
C4 C5 1.395(2) no
C5 C6 1.387(2) no
C6 C7 1.401(2) no
C7 C8 1.387(2) no
C8 C9 1.393(2) no
C11 C16 1.397(2) no
C11 C12 1.395(2) no
C12 C13 1.390(2) no
C13 C14 1.381(2) no
C14 C15 1.386(3) no
C15 C16 1.390(2) no
C17 C22 1.394(2) no
C17 C18 1.393(2) no
C18 C19 1.391(2) no
C19 C20 1.383(3) no
C20 C21 1.386(3) no
C21 C22 1.386(3) no
C23 C28 1.393(2) no
C23 C24 1.397(2) no
C24 C25 1.391(2) no
C25 C26 1.384(2) no
C26 C27 1.384(3) no
C27 C28 1.388(2) no
C29 C34 1.394(2) no
C29 C30 1.396(2) no
C30 C31 1.390(2) no
C31 C32 1.389(3) no
C32 C33 1.379(3) no
C33 C34 1.392(2) no
C3 H32 0.9900 no
C3 H31 0.9900 no
C5 H51 0.9500 no
C6 H61 0.9500 no
C7 H71 0.9500 no
C8 H81 0.9500 no
C10 H101 0.9900 no
C10 H102 0.9900 no
C12 H121 0.9500 no
C13 H131 0.9500 no
C14 H141 0.9500 no
C15 H151 0.9500 no
C16 H161 0.9500 no
C18 H181 0.9500 no
C19 H191 0.9500 no
C20 H201 0.9500 no
C21 H211 0.9500 no
C22 H221 0.9500 no
C24 H241 0.9500 no
C25 H251 0.9500 no
C26 H261 0.9500 no
C27 H271 0.9500 no
C28 H281 0.9500 no
C30 H301 0.9500 no
C31 H311 0.9500 no
C32 H321 0.9500 no
C33 H331 0.9500 no
C34 H341 0.9500 no
